data_7041674
loop_
_publ_author_name
'Wang, Shiqing'
'Yang, Xiaoping'
'Qian, Jinjie'
'Li, Qipeng'
'Chen, Zhongning'
'Zhang, Lijie'
'Huang, Shaoming'
'Wang, Chengri'
'Jones, Richard A.'

_publ_section_title
;
 Anion dependent self-assembly of sandwich 13-metal Ni-Ln nanoclusters
 with a long-chain Schiff base ligand.
;
_journal_issue 6
_journal_name_full 'Dalton transactions (Cambridge, England : 2003)'
_journal_page_first 1748
_journal_page_last 1752
_journal_paper_doi 10.1039/c6dt03830a
_journal_volume 46
_journal_year 2017
_chemical_formula_moiety '2(C80 H102 N8 Ni3 O41 Tb4), 2(C4 H10 O), 3(C H4 O), 6(O)'
_chemical_formula_sum 'C85.5 H118 N8 Ni3 O46.5 Tb4'
_chemical_formula_weight 2813.69
_chemical_name_systematic
; 
 ? 
;
_space_group_IT_number 14
_symmetry_cell_setting monoclinic
_symmetry_space_group_name_Hall '-P 2ybc'
_symmetry_space_group_name_H-M 'P 1 21/c 1'
_atom_sites_solution_hydrogens geom
_atom_sites_solution_primary direct
_atom_sites_solution_secondary difmap
_audit_creation_method SHELXL-97
_audit_update_record
;
2016-09-16 deposited with the CCDC.
2017-01-11 downloaded from the CCDC.
;
_cell_angle_alpha 90.00
_cell_angle_beta 97.8690(10)
_cell_angle_gamma 90.00
_cell_formula_units_Z 4
_cell_length_a 18.9474(17)
_cell_length_b 14.2777(13)
_cell_length_c 42.613(4)
_cell_measurement_reflns_used 7851
_cell_measurement_temperature 190(1)
_cell_measurement_theta_max 27.9711
_cell_measurement_theta_min 1.2367
_cell_volume 11419.3(18)
_computing_cell_refinement 'Collect software, Nonius B.V. 1998'
_computing_data_collection 'Collect software, Nonius B.V. 1998'
_computing_data_reduction
;
DENZO and Scalepack (Otwinoski and Minor, 1997)
;
_computing_molecular_graphics 'XP SHELXTL/PC, Siemens Analytical'
_computing_structure_refinement 'XL SHELXTL/PC, Siemens Analytical'
_computing_structure_solution
;

SIR97 - Altomare A., Burla M.C., Camalli M., Cascarano G.L., Giacovazzo C., 
Guagliardi A., Moliterni A.G.G., Polidori G.,Spagna R.
;
_diffrn_ambient_temperature 190(1)
_diffrn_detector_area_resol_mean 13.6612
_diffrn_measured_fraction_theta_full 0.985
_diffrn_measured_fraction_theta_max 0.985
_diffrn_measurement_device_type 'Mercury2 (2x2 bin mode)'
_diffrn_measurement_method dtprofit.ref
_diffrn_radiation_monochromator graphite
_diffrn_radiation_source 'fine-focus sealed tube'
_diffrn_radiation_type MoK\a
_diffrn_radiation_wavelength 0.71073
_diffrn_reflns_av_R_equivalents 0.0352
_diffrn_reflns_av_sigmaI/netI 0.0387
_diffrn_reflns_limit_h_max 20
_diffrn_reflns_limit_h_min -20
_diffrn_reflns_limit_k_max 14
_diffrn_reflns_limit_k_min -15
_diffrn_reflns_limit_l_max 45
_diffrn_reflns_limit_l_min -32
_diffrn_reflns_number 41749
_diffrn_reflns_theta_full 25.00
_diffrn_reflns_theta_max 25.00
_diffrn_reflns_theta_min 1.35
_exptl_absorpt_coefficient_mu 3.014
_exptl_absorpt_correction_T_max 1.0000
_exptl_absorpt_correction_T_min 0.7990
_exptl_absorpt_correction_type multi-scan
_exptl_absorpt_process_details 'DENZO and Scalepack (Otwinoski and Minor, 1997)'
_exptl_crystal_colour Green
_exptl_crystal_density_diffrn 1.637
_exptl_crystal_density_method 'not measured'
_exptl_crystal_description Block
_exptl_crystal_F_000 5612
_exptl_crystal_size_max 0.13
_exptl_crystal_size_mid 0.12
_exptl_crystal_size_min 0.07
_refine_diff_density_max 2.400
_refine_diff_density_min -1.520
_refine_diff_density_rms 0.299
_refine_ls_extinction_method none
_refine_ls_goodness_of_fit_ref 1.054
_refine_ls_hydrogen_treatment constr
_refine_ls_matrix_type full
_refine_ls_number_parameters 1369
_refine_ls_number_reflns 14053
_refine_ls_number_restraints 923
_refine_ls_restrained_S_all 1.037
_refine_ls_R_factor_all 0.0707
_refine_ls_R_factor_gt 0.0550
_refine_ls_shift/su_max 0.001
_refine_ls_shift/su_mean 0.000
_refine_ls_structure_factor_coef Fsqd
_refine_ls_weighting_details 'calc w=1/[\s^2^(Fo^2^)+(0.1567P)^2^+119.2299P] where P=(Fo^2^+2Fc^2^)/3'
_refine_ls_weighting_scheme calc
_refine_ls_wR_factor_gt 0.1731
_refine_ls_wR_factor_ref 0.2184
_reflns_number_gt 11795
_reflns_number_total 14053
_reflns_threshold_expression >2sigma(I)
_cod_data_source_file c6dt03830a2.cif
_cod_data_source_block cluster-2
_cod_depositor_comments
;
The following automatic conversions were performed:

'_symmetry_cell_setting' value 'Monoclinic' changed to 'monoclinic'
according to
/usr/data/users/saulius/crontab/automatic-downloads/rss-feeds/RSC/lib/dictionaries/cif_core.dic
dictionary named 'cif_core.dic' version 2.4.2 from 2011-04-26.

'_exptl_absorpt_correction_type' value 'Multi-scan' changed to
'multi-scan' according to
/usr/data/users/saulius/crontab/automatic-downloads/rss-feeds/RSC/lib/dictionaries/cif_core.dic
dictionary named 'cif_core.dic' version 2.4.2 from 2011-04-26.

Automatic conversion script
Id: cif_fix_values 4268 2015-11-12 08:31:59Z antanas 

 Adding full bibliography for 7041671--7041674.cif.
;
_cod_original_sg_symbol_H-M P2(1)/c
_cod_original_formula_sum 'C85.50 H118 N8 Ni3 O46.50 Tb4'
_cod_database_code 7041674

loop_
_symmetry_equiv_pos_as_xyz
'x, y, z'
'-x, y+1/2, -z+1/2'
'-x, -y, -z'
'x, -y-1/2, z-1/2'

loop_
_atom_site_label
_atom_site_type_symbol
_atom_site_fract_x
_atom_site_fract_y
_atom_site_fract_z
_atom_site_U_iso_or_equiv
_atom_site_adp_type
_atom_site_occupancy
_atom_site_symmetry_multiplicity
_atom_site_calc_flag
_atom_site_refinement_flags
Tb1 Tb 0.24960(3) 0.37454(4) 0.043616(14) 0.0310(2) Uani 1 1 d U
Tb2 Tb 0.42871(3) 0.67143(4) 0.115790(13) 0.0227(2) Uani 1 1 d U
Tb3 Tb 0.31465(3) 0.48657(4) 0.175716(13) 0.0232(2) Uani 1 1 d U
Tb4 Tb 0.19319(3) 0.68600(4) 0.109431(14) 0.0280(2) Uani 1 1 d U
Ni1 Ni 0.49247(7) 0.49694(8) 0.16178(3) 0.0120(3) Uani 1 1 d U
Ni2 Ni 0.30049(7) 0.79778(9) 0.06662(3) 0.0162(3) Uani 1 1 d U
Ni3 Ni 0.14129(7) 0.51619(10) 0.16233(3) 0.0202(3) Uani 1 1 d U
N1 N 0.5872(5) 0.4994(6) 0.1910(2) 0.019(2) Uani 1 1 d U
N2 N 0.5044(4) 0.3697(5) 0.1417(2) 0.0141(19) Uani 1 1 d U
N3 N 0.2951(5) 0.9373(6) 0.0539(2) 0.018(2) Uani 1 1 d U
N4 N 0.3133(6) 0.7474(6) 0.0229(2) 0.026(2) Uani 1 1 d U
N5 N 0.0799(5) 0.5225(7) 0.1984(2) 0.030(2) Uani 1 1 d U
N6 N 0.0770(5) 0.4267(7) 0.1333(2) 0.028(2) Uani 1 1 d U
N7 N 0.1461(6) 0.2288(8) 0.0546(3) 0.045(3) Uani 1 1 d DU
N8 N 0.3622(5) 0.2509(6) 0.0252(3) 0.035(3) Uani 1 1 d DU
O1 O 0.3438(4) 0.4691(5) 0.23633(17) 0.0183(16) Uani 1 1 d U
O2 O 0.4408(3) 0.4548(5) 0.19853(15) 0.0115(15) Uani 1 1 d U
O3 O 0.7083(4) 0.3642(6) 0.1957(2) 0.032(2) Uani 1 1 d U
O4 O 0.6006(4) 0.2260(6) 0.17046(19) 0.0276(19) Uani 1 1 d U
O5 O 0.5284(3) 0.5613(4) 0.12532(15) 0.0100(14) Uani 1 1 d U
O6 O 0.5758(4) 0.6764(5) 0.08678(17) 0.0201(17) Uani 1 1 d U
O7 O 0.5192(4) 0.8046(5) 0.12613(17) 0.0161(16) Uani 1 1 d U
O8 O 0.4053(4) 0.8138(5) 0.08367(16) 0.0155(16) Uani 1 1 d U
O9 O 0.2858(5) 1.0433(6) -0.0069(2) 0.044(2) Uani 1 1 d U
O10 O 0.3723(5) 0.8764(6) -0.0192(2) 0.047(2) Uani 1 1 d U
O11 O 0.1930(4) 0.7703(5) 0.05864(17) 0.0179(16) Uani 1 1 d U
O12 O 0.0571(4) 0.7849(7) 0.0555(2) 0.044(2) Uani 1 1 d U
O13 O 0.1049(4) 0.8124(5) 0.12366(19) 0.030(2) Uani 1 1 d U
O14 O 0.1010(4) 0.6392(5) 0.14428(18) 0.0244(18) Uani 1 1 d U
O15 O -0.0668(5) 0.3975(8) 0.1409(3) 0.065(3) Uani 1 1 d U
O16 O -0.0447(5) 0.4121(8) 0.2103(3) 0.065(3) Uani 1 1 d U
O17 O 0.2023(4) 0.4078(5) 0.18094(17) 0.0187(16) Uani 1 1 d U
O18 O 0.2902(4) 0.2956(5) 0.21273(18) 0.0260(18) Uani 1 1 d U
O19 O 0.3891(3) 0.5210(4) 0.13629(16) 0.0123(15) Uani 1 1 d U
H19B H 0.3799 0.4758 0.1189 0.015 Uiso 1 1 calc R
O20 O 0.3086(3) 0.6658(4) 0.09044(16) 0.0134(15) Uani 1 1 d U
H20A H 0.3043 0.6158 0.0745 0.016 Uiso 1 1 calc R
O21 O 0.2205(4) 0.5347(5) 0.13262(16) 0.0146(15) Uani 1 1 d U
H21A H 0.2152 0.4868 0.1160 0.018 Uiso 1 1 calc R
O22 O 0.2013(4) 0.2088(6) 0.0432(2) 0.032(2) Uani 1 1 d U
O23 O 0.1294(4) 0.3117(6) 0.0580(2) 0.033(2) Uani 1 1 d U
O24 O 0.1031(6) 0.1603(8) 0.0628(3) 0.079(4) Uani 1 1 d DU
O25 O 0.3185(4) 0.2882(6) 0.00416(19) 0.0307(19) Uani 1 1 d U
O26 O 0.3588(4) 0.2652(6) 0.05414(19) 0.034(2) Uani 1 1 d U
O27 O 0.4147(5) 0.1974(7) 0.0168(2) 0.051(3) Uani 1 1 d DU
O28 O 0.1697(4) 0.3615(5) -0.00895(18) 0.0258(18) Uani 1 1 d U
O29 O 0.2475(4) 0.4789(5) -0.00480(18) 0.0280(19) Uani 1 1 d U
O30 O 0.1055(4) 0.6028(5) 0.07444(18) 0.0270(18) Uani 1 1 d U
O31 O 0.1867(4) 0.5117(5) 0.05850(18) 0.0247(18) Uani 1 1 d U
O32 O 0.3447(4) 0.4821(5) 0.06091(19) 0.0268(19) Uani 1 1 d U
O33 O 0.4316(4) 0.5861(5) 0.06734(17) 0.0196(17) Uani 1 1 d U
O34 O 0.2656(4) 0.3563(5) 0.10046(18) 0.0236(17) Uani 1 1 d U
O35 O 0.3213(4) 0.3398(5) 0.14874(18) 0.0200(17) Uani 1 1 d U
O36 O 0.4751(4) 0.6452(5) 0.17411(16) 0.0155(16) Uani 1 1 d U
O37 O 0.3733(4) 0.6344(5) 0.19564(17) 0.0202(17) Uani 1 1 d U
O38 O 0.3686(4) 0.7899(5) 0.14512(16) 0.0151(15) Uani 1 1 d U
O39 O 0.2706(4) 0.8341(5) 0.11286(17) 0.0195(17) Uani 1 1 d U
O40 O 0.2308(4) 0.7231(5) 0.16586(17) 0.0218(17) Uani 1 1 d U
O41 O 0.2240(4) 0.5922(5) 0.19421(16) 0.0189(16) Uani 1 1 d U
C1 C 0.2911(7) 0.4728(8) 0.2564(3) 0.029(3) Uani 1 1 d U
H1A H 0.2965 0.4203 0.2706 0.044 Uiso 1 1 calc R
H1B H 0.2449 0.4708 0.2440 0.044 Uiso 1 1 calc R
H1C H 0.2960 0.5299 0.2684 0.044 Uiso 1 1 calc R
C2 C 0.4124(6) 0.4783(7) 0.2505(3) 0.017(2) Uani 1 1 d U
C3 C 0.4354(7) 0.4931(7) 0.2828(3) 0.024(3) Uani 1 1 d U
H3A H 0.4021 0.4940 0.2969 0.029 Uiso 1 1 calc R
C4 C 0.5056(7) 0.5062(7) 0.2938(3) 0.025(3) Uani 1 1 d U
H4A H 0.5198 0.5159 0.3154 0.030 Uiso 1 1 calc R
C5 C 0.5543(6) 0.5052(7) 0.2737(3) 0.024(3) Uani 1 1 d U
H5A H 0.6019 0.5143 0.2819 0.028 Uiso 1 1 calc R
C6 C 0.5372(6) 0.4912(7) 0.2410(3) 0.018(2) Uani 1 1 d U
C7 C 0.4656(6) 0.4736(7) 0.2287(3) 0.017(2) Uani 1 1 d U
C8 C 0.5937(6) 0.4985(7) 0.2215(3) 0.023(3) Uani 1 1 d U
H8A H 0.6398 0.5030 0.2321 0.027 Uiso 1 1 calc R
C9 C 0.6550(6) 0.5105(8) 0.1782(3) 0.023(3) Uani 1 1 d U
H9A H 0.6899 0.5387 0.1942 0.027 Uiso 1 1 calc R
H9B H 0.6480 0.5527 0.1601 0.027 Uiso 1 1 calc R
C10 C 0.6833(6) 0.4195(8) 0.1680(3) 0.030(3) Uani 1 1 d U
H10A H 0.6460 0.3859 0.1547 0.036 Uiso 1 1 calc R
H10B H 0.7221 0.4308 0.1559 0.036 Uiso 1 1 calc R
C11 C 0.7202(6) 0.2682(8) 0.1888(3) 0.031(3) Uani 1 1 d U
H11A H 0.7622 0.2469 0.2025 0.037 Uiso 1 1 calc R
H11B H 0.7304 0.2637 0.1671 0.037 Uiso 1 1 calc R
C12 C 0.6617(7) 0.2054(10) 0.1925(3) 0.041(3) Uani 1 1 d U
H12A H 0.6764 0.1414 0.1895 0.049 Uiso 1 1 calc R
H12B H 0.6499 0.2109 0.2138 0.049 Uiso 1 1 calc R
C13 C 0.5386(6) 0.2550(8) 0.1841(3) 0.021(2) Uani 1 1 d U
H13A H 0.5504 0.3070 0.1985 0.025 Uiso 1 1 calc R
H13B H 0.5213 0.2037 0.1959 0.025 Uiso 1 1 calc R
C14 C 0.4823(6) 0.2840(7) 0.1574(3) 0.021(2) Uani 1 1 d U
H14A H 0.4744 0.2337 0.1420 0.025 Uiso 1 1 calc R
H14B H 0.4378 0.2957 0.1656 0.025 Uiso 1 1 calc R
C15 C 0.5334(6) 0.3560(7) 0.1166(3) 0.020(2) Uani 1 1 d U
H15A H 0.5333 0.2946 0.1094 0.024 Uiso 1 1 calc R
C16 C 0.5664(6) 0.4247(7) 0.0981(3) 0.021(2) Uani 1 1 d U
C17 C 0.6057(6) 0.3930(8) 0.0741(3) 0.023(3) Uani 1 1 d U
H17A H 0.6108 0.3290 0.0710 0.027 Uiso 1 1 calc R
C18 C 0.6357(6) 0.4538(8) 0.0557(3) 0.021(3) Uani 1 1 d U
H18A H 0.6609 0.4308 0.0401 0.025 Uiso 1 1 calc R
C19 C 0.6301(5) 0.5503(8) 0.0595(2) 0.018(2) Uani 1 1 d U
H19A H 0.6519 0.5912 0.0468 0.022 Uiso 1 1 calc R
C20 C 0.5922(6) 0.5842(7) 0.0821(2) 0.018(2) Uani 1 1 d U
C21 C 0.5608(6) 0.5239(7) 0.1033(3) 0.019(2) Uani 1 1 d U
C22 C 0.5926(7) 0.7409(9) 0.0630(3) 0.039(3) Uani 1 1 d U
H22A H 0.5812 0.8034 0.0689 0.058 Uiso 1 1 calc R
H22B H 0.5654 0.7253 0.0430 0.058 Uiso 1 1 calc R
H22C H 0.6425 0.7370 0.0613 0.058 Uiso 1 1 calc R
C23 C 0.5842(6) 0.7962(8) 0.1474(3) 0.022(3) Uani 1 1 d U
H23A H 0.6229 0.8201 0.1374 0.033 Uiso 1 1 calc R
H23B H 0.5927 0.7314 0.1527 0.033 Uiso 1 1 calc R
H23C H 0.5805 0.8313 0.1663 0.033 Uiso 1 1 calc R
C24 C 0.5010(5) 0.8938(7) 0.1142(2) 0.015(2) Uani 1 1 d U
C25 C 0.5401(6) 0.9730(7) 0.1226(3) 0.019(2) Uani 1 1 d U
H25A H 0.5820 0.9691 0.1367 0.023 Uiso 1 1 calc R
C26 C 0.5168(6) 1.0597(8) 0.1098(3) 0.025(3) Uani 1 1 d U
H26A H 0.5443 1.1133 0.1141 0.030 Uiso 1 1 calc R
C27 C 0.4523(6) 1.0637(8) 0.0906(3) 0.027(3) Uani 1 1 d U
H27A H 0.4351 1.1219 0.0832 0.032 Uiso 1 1 calc R
C28 C 0.4112(6) 0.9835(7) 0.0816(3) 0.020(2) Uani 1 1 d U
C29 C 0.4375(6) 0.8954(7) 0.0926(3) 0.019(2) Uani 1 1 d U
C30 C 0.3405(6) 0.9979(8) 0.0624(3) 0.022(3) Uani 1 1 d U
H30A H 0.3290 1.0590 0.0561 0.026 Uiso 1 1 calc R
C31 C 0.2308(7) 0.9721(8) 0.0343(3) 0.029(3) Uani 1 1 d U
H31A H 0.2217 1.0359 0.0404 0.035 Uiso 1 1 calc R
H31B H 0.1904 0.9341 0.0382 0.035 Uiso 1 1 calc R
C32 C 0.2376(8) 0.9697(9) -0.0008(3) 0.042(3) Uani 1 1 d U
H32A H 0.2560 0.9094 -0.0064 0.050 Uiso 1 1 calc R
H32B H 0.1914 0.9792 -0.0133 0.050 Uiso 1 1 calc R
C33 C 0.3220(8) 1.0266(10) -0.0337(4) 0.052(4) Uani 1 1 d U
H33A H 0.3344 1.0862 -0.0424 0.062 Uiso 1 1 calc R
H33B H 0.2901 0.9941 -0.0499 0.062 Uiso 1 1 calc R
C34 C 0.3871(10) 0.9706(11) -0.0255(4) 0.065(5) Uani 1 1 d U
H34A H 0.4152 0.9732 -0.0429 0.078 Uiso 1 1 calc R
H34B H 0.4153 0.9976 -0.0070 0.078 Uiso 1 1 calc R
C35 C 0.4158(7) 0.8364(8) 0.0067(3) 0.030(3) Uani 1 1 d U
H35A H 0.4168 0.8764 0.0252 0.036 Uiso 1 1 calc R
H35B H 0.4641 0.8297 0.0019 0.036 Uiso 1 1 calc R
C36 C 0.3856(6) 0.7407(8) 0.0135(3) 0.030(3) Uani 1 1 d U
H36A H 0.3837 0.7019 -0.0053 0.036 Uiso 1 1 calc R
H36B H 0.4172 0.7106 0.0303 0.036 Uiso 1 1 calc R
C37 C 0.2645(7) 0.7212(8) 0.0025(3) 0.030(3) Uani 1 1 d U
H37A H 0.2784 0.6950 -0.0157 0.036 Uiso 1 1 calc R
C38 C 0.1889(7) 0.7263(8) 0.0033(3) 0.029(3) Uani 1 1 d U
C39 C 0.1414(7) 0.7083(9) -0.0250(3) 0.037(3) Uani 1 1 d U
H39A H 0.1605 0.6926 -0.0433 0.045 Uiso 1 1 calc R
C40 C 0.0703(7) 0.7131(9) -0.0263(3) 0.043(3) Uani 1 1 d U
H40A H 0.0412 0.6992 -0.0451 0.051 Uiso 1 1 calc R
C41 C 0.0402(8) 0.7385(9) 0.0002(3) 0.045(4) Uani 1 1 d U
H41A H -0.0092 0.7421 -0.0012 0.054 Uiso 1 1 calc R
C42 C 0.0802(7) 0.7583(8) 0.0280(3) 0.034(3) Uani 1 1 d U
C43 C 0.1573(7) 0.7543(8) 0.0308(3) 0.027(3) Uani 1 1 d U
C44 C -0.0151(10) 0.7595(15) 0.0591(5) 0.080(6) Uani 1 1 d U
H44A H -0.0255 0.7803 0.0794 0.121 Uiso 1 1 calc R
H44B H -0.0203 0.6927 0.0577 0.121 Uiso 1 1 calc R
H44C H -0.0475 0.7886 0.0427 0.121 Uiso 1 1 calc R
C45 C 0.1077(7) 0.9058(9) 0.1116(3) 0.040(3) Uani 1 1 d U
H45A H 0.0602 0.9292 0.1060 0.061 Uiso 1 1 calc R
H45B H 0.1319 0.9054 0.0932 0.061 Uiso 1 1 calc R
H45C H 0.1330 0.9453 0.1276 0.061 Uiso 1 1 calc R
C46 C 0.0689(7) 0.7989(10) 0.1484(3) 0.041(3) Uani 1 1 d U
C47 C 0.0341(8) 0.8660(11) 0.1645(4) 0.051(4) Uani 1 1 d U
H47A H 0.0316 0.9273 0.1571 0.061 Uiso 1 1 calc R
C48 C 0.0033(9) 0.8442(13) 0.1912(4) 0.063(5) Uani 1 1 d U
H48A H -0.0195 0.8911 0.2011 0.075 Uiso 1 1 calc R
C49 C 0.0054(8) 0.7582(11) 0.2028(3) 0.049(4) Uani 1 1 d U
H49A H -0.0169 0.7461 0.2205 0.059 Uiso 1 1 calc R
C50 C 0.0414(7) 0.6822(10) 0.1890(3) 0.038(3) Uani 1 1 d U
C51 C 0.0697(6) 0.7012(9) 0.1601(3) 0.032(3) Uani 1 1 d U
C52 C 0.0482(7) 0.5970(10) 0.2050(3) 0.038(3) Uani 1 1 d U
H52A H 0.0264 0.5941 0.2232 0.046 Uiso 1 1 calc R
C53 C 0.0787(8) 0.4434(10) 0.2207(3) 0.046(4) Uani 1 1 d U
H53A H 0.0695 0.4678 0.2410 0.055 Uiso 1 1 calc R
H53B H 0.1254 0.4143 0.2238 0.055 Uiso 1 1 calc R
C54 C 0.0241(8) 0.3702(11) 0.2099(4) 0.052(4) Uani 1 1 d U
H54A H 0.0292 0.3493 0.1887 0.062 Uiso 1 1 calc R
H54B H 0.0299 0.3166 0.2241 0.062 Uiso 1 1 calc R
C55 C -0.1007(11) 0.3592(16) 0.1925(5) 0.089(6) Uani 1 1 d U
H55A H -0.1413 0.3564 0.2040 0.107 Uiso 1 1 calc R
H55B H -0.0845 0.2957 0.1896 0.107 Uiso 1 1 calc R
C56 C -0.1220(10) 0.4027(16) 0.1614(5) 0.085(6) Uani 1 1 d U
H56B H -0.1646 0.3717 0.1511 0.103 Uiso 1 1 calc R
H56A H -0.1338 0.4679 0.1645 0.103 Uiso 1 1 calc R
C57 C -0.0436(7) 0.4868(10) 0.1291(4) 0.048(4) Uani 1 1 d U
H57A H -0.0823 0.5163 0.1153 0.057 Uiso 1 1 calc R
H57B H -0.0281 0.5290 0.1465 0.057 Uiso 1 1 calc R
C58 C 0.0151(7) 0.4652(10) 0.1117(3) 0.042(3) Uani 1 1 d U
H58A H 0.0296 0.5215 0.1015 0.050 Uiso 1 1 calc R
H58B H -0.0004 0.4197 0.0952 0.050 Uiso 1 1 calc R
C59 C 0.0842(6) 0.3385(10) 0.1334(3) 0.034(3) Uani 1 1 d U
H59A H 0.0545 0.3067 0.1177 0.041 Uiso 1 1 calc R
C60 C 0.1322(6) 0.2803(9) 0.1545(3) 0.028(3) Uani 1 1 d U
C61 C 0.1223(7) 0.1822(9) 0.1520(3) 0.036(3) Uani 1 1 d U
H61A H 0.0855 0.1576 0.1377 0.044 Uiso 1 1 calc R
C62 C 0.1680(7) 0.1224(9) 0.1711(3) 0.036(3) Uani 1 1 d U
H62A H 0.1602 0.0581 0.1701 0.043 Uiso 1 1 calc R
C63 C 0.2240(6) 0.1577(8) 0.1913(3) 0.028(3) Uani 1 1 d U
H63A H 0.2552 0.1171 0.2033 0.034 Uiso 1 1 calc R
C64 C 0.2344(6) 0.2528(8) 0.1939(3) 0.023(3) Uani 1 1 d U
C65 C 0.1893(6) 0.3167(7) 0.1761(3) 0.020(3) Uani 1 1 d U
C66 C 0.3507(7) 0.2376(9) 0.2237(3) 0.036(3) Uani 1 1 d U
H66A H 0.3845 0.2731 0.2378 0.054 Uiso 1 1 calc R
H66B H 0.3727 0.2168 0.2059 0.054 Uiso 1 1 calc R
H66C H 0.3353 0.1843 0.2347 0.054 Uiso 1 1 calc R
C67 C 0.1673(8) 0.4617(10) -0.0534(3) 0.041(3) Uani 1 1 d U
H67A H 0.1897 0.5187 -0.0589 0.061 Uiso 1 1 calc R
H67B H 0.1170 0.4718 -0.0542 0.061 Uiso 1 1 calc R
H67C H 0.1755 0.4135 -0.0682 0.061 Uiso 1 1 calc R
C68 C 0.1984(7) 0.4321(9) -0.0203(3) 0.030(3) Uani 1 1 d U
C69 C 0.0709(7) 0.5078(9) 0.0296(3) 0.035(3) Uani 1 1 d U
H69A H 0.0267 0.5401 0.0303 0.052 Uiso 1 1 calc R
H69B H 0.0639 0.4418 0.0320 0.052 Uiso 1 1 calc R
H69C H 0.0873 0.5197 0.0097 0.052 Uiso 1 1 calc R
C70 C 0.1260(6) 0.5426(8) 0.0563(3) 0.024(3) Uani 1 1 d U
C71 C 0.2976(6) 0.2011(8) 0.1181(3) 0.025(3) Uani 1 1 d U
H71A H 0.2797 0.1859 0.0965 0.037 Uiso 1 1 calc R
H71B H 0.2690 0.1708 0.1320 0.037 Uiso 1 1 calc R
H71C H 0.3460 0.1799 0.1228 0.037 Uiso 1 1 calc R
C72 C 0.2948(6) 0.3058(8) 0.1227(3) 0.020(3) Uani 1 1 d U
C73 C 0.4365(6) 0.4758(9) 0.0267(3) 0.028(3) Uani 1 1 d U
H73A H 0.4104 0.4207 0.0192 0.042 Uiso 1 1 calc R
H73B H 0.4852 0.4593 0.0338 0.042 Uiso 1 1 calc R
H73C H 0.4346 0.5208 0.0099 0.042 Uiso 1 1 calc R
C74 C 0.4039(6) 0.5172(8) 0.0539(3) 0.019(2) Uani 1 1 d U
C75 C 0.4619(6) 0.7440(8) 0.2181(3) 0.028(3) Uani 1 1 d U
H75A H 0.5072 0.7654 0.2133 0.041 Uiso 1 1 calc R
H75B H 0.4675 0.7180 0.2391 0.041 Uiso 1 1 calc R
H75C H 0.4292 0.7957 0.2170 0.041 Uiso 1 1 calc R
C76 C 0.4327(5) 0.6691(6) 0.1942(2) 0.013(2) Uani 1 1 d U
C77 C 0.2369(8) 0.7387(9) 0.2218(3) 0.040(3) Uani 1 1 d U
H77A H 0.2406 0.8039 0.2168 0.059 Uiso 1 1 calc R
H77B H 0.2788 0.7195 0.2355 0.059 Uiso 1 1 calc R
H77C H 0.1957 0.7290 0.2323 0.059 Uiso 1 1 calc R
C78 C 0.2299(7) 0.6819(9) 0.1918(3) 0.029(3) Uani 1 1 d U
C79 C 0.3096(7) 0.9278(9) 0.1581(3) 0.036(3) Uani 1 1 d U
H79A H 0.3489 0.9307 0.1748 0.054 Uiso 1 1 calc R
H79B H 0.2659 0.9223 0.1670 0.054 Uiso 1 1 calc R
H79C H 0.3085 0.9839 0.1456 0.054 Uiso 1 1 calc R
C80 C 0.3180(6) 0.8446(7) 0.1376(3) 0.019(2) Uani 1 1 d U
O42 O 0.2119(6) 0.1165(7) 0.2681(3) 0.056(3) Uani 1 1 d U
C81 C 0.1764(10) -0.0251(12) 0.2420(4) 0.069(5) Uani 1 1 d U
H81A H 0.1371 -0.0603 0.2313 0.103 Uiso 1 1 calc R
H81B H 0.1992 -0.0608 0.2596 0.103 Uiso 1 1 calc R
H81C H 0.2100 -0.0122 0.2276 0.103 Uiso 1 1 calc R
C82 C 0.1494(9) 0.0656(12) 0.2538(4) 0.062(4) Uani 1 1 d U
H82A H 0.1240 0.1011 0.2364 0.075 Uiso 1 1 calc R
H82B H 0.1174 0.0538 0.2693 0.075 Uiso 1 1 calc R
C83 C 0.1921(9) 0.2071(12) 0.2794(4) 0.060(4) Uani 1 1 d U
H83A H 0.1547 0.2008 0.2927 0.072 Uiso 1 1 calc R
H83B H 0.1755 0.2481 0.2618 0.072 Uiso 1 1 calc R
C84 C 0.2604(11) 0.2460(13) 0.2986(5) 0.080(5) Uani 1 1 d U
H84A H 0.2512 0.3073 0.3064 0.119 Uiso 1 1 calc R
H84B H 0.2972 0.2500 0.2852 0.119 Uiso 1 1 calc R
H84C H 0.2755 0.2052 0.3161 0.119 Uiso 1 1 calc R
O43 O 0.163(3) 0.990(3) -0.1969(12) 0.173(18) Uani 0.50 1 d PDU
H43C H 0.2045 0.9778 -0.1899 0.259 Uiso 0.50 1 calc PR
C85 C 0.121(3) 0.905(3) -0.1991(13) 0.114(16) Uani 0.50 1 d PDU
H85A H 0.1482 0.8548 -0.2061 0.171 Uiso 0.50 1 calc PR
H85B H 0.0786 0.9144 -0.2139 0.171 Uiso 0.50 1 calc PR
H85C H 0.1080 0.8904 -0.1787 0.171 Uiso 0.50 1 calc PR
O44 O 0.246(2) 0.817(3) -0.0972(9) 0.135(13) Uani 0.50 1 d PDU
H44D H 0.2841 0.8438 -0.0928 0.202 Uiso 0.50 1 calc PR
C86 C 0.188(2) 0.885(3) -0.0974(11) 0.096(13) Uani 0.50 1 d PDU
H86A H 0.1925 0.9315 -0.1132 0.144 Uiso 0.50 1 calc PR
H86B H 0.1913 0.9137 -0.0770 0.144 Uiso 0.50 1 calc PR
H86C H 0.1434 0.8532 -0.1022 0.144 Uiso 0.50 1 calc PR
O45 O 0.2071(16) 1.209(2) -0.0947(6) 0.094(8) Uani 0.50 1 d PDU
H45D H 0.2152 1.1571 -0.1016 0.112 Uiso 0.50 1 calc PR
C87 C 0.165(2) 1.263(3) -0.1193(9) 0.099(14) Uani 0.50 1 d PDU
H87A H 0.1343 1.2215 -0.1328 0.148 Uiso 0.50 1 calc PR
H87B H 0.1955 1.2959 -0.1316 0.148 Uiso 0.50 1 calc PR
H87C H 0.1358 1.3073 -0.1097 0.148 Uiso 0.50 1 calc PR
O46 O -0.1875(6) 0.8175(7) 0.0335(3) 0.066(3) Uani 1 1 d U
O47 O 0.2775(12) 1.0256(15) -0.1648(6) 0.065(6) Uani 0.50 1 d PU
O48 O 0.2703(14) 1.0692(18) -0.1198(6) 0.079(7) Uani 0.50 1 d PU
O49 O 0.197(2) 1.041(3) -0.1491(10) 0.137(13) Uani 0.50 1 d PU
O50 O 0.024(3) 1.007(3) -0.0109(11) 0.160(17) Uani 0.50 1 d PU

loop_
_atom_site_aniso_label
_atom_site_aniso_U_11
_atom_site_aniso_U_22
_atom_site_aniso_U_33
_atom_site_aniso_U_23
_atom_site_aniso_U_13
_atom_site_aniso_U_12
Tb1 0.0372(4) 0.0313(4) 0.0251(4) -0.0023(3) 0.0068(3) -0.0039(3)
Tb2 0.0279(4) 0.0177(3) 0.0224(4) 0.0017(2) 0.0034(3) 0.0006(2)
Tb3 0.0225(3) 0.0243(3) 0.0233(4) -0.0002(2) 0.0048(3) -0.0013(2)
Tb4 0.0271(4) 0.0302(4) 0.0256(4) -0.0005(2) -0.0005(3) 0.0002(3)
Ni1 0.0140(7) 0.0092(7) 0.0129(7) 0.0028(5) 0.0026(6) -0.0011(5)
Ni2 0.0236(8) 0.0099(7) 0.0140(7) 0.0000(5) -0.0013(6) 0.0005(6)
Ni3 0.0143(7) 0.0298(8) 0.0173(8) -0.0003(6) 0.0056(6) -0.0008(6)
N1 0.017(4) 0.016(4) 0.024(5) 0.002(4) 0.005(4) -0.003(3)
N2 0.013(4) 0.009(4) 0.020(5) 0.003(3) -0.001(4) 0.000(3)
N3 0.024(5) 0.011(4) 0.019(4) 0.006(4) -0.002(4) 0.007(4)
N4 0.050(6) 0.010(4) 0.017(5) 0.002(4) 0.006(4) 0.001(4)
N5 0.018(5) 0.043(6) 0.030(5) 0.002(4) 0.006(4) 0.002(4)
N6 0.017(5) 0.041(6) 0.026(5) 0.001(4) 0.007(4) -0.005(4)
N7 0.051(6) 0.039(6) 0.042(6) 0.010(5) -0.003(5) -0.009(5)
N8 0.041(6) 0.024(5) 0.042(6) 0.002(5) 0.011(5) -0.004(5)
O1 0.019(4) 0.019(4) 0.017(4) 0.002(3) 0.002(3) -0.005(3)
O2 0.009(3) 0.016(3) 0.009(4) -0.001(3) -0.002(3) -0.005(3)
O3 0.024(4) 0.040(5) 0.031(4) 0.007(4) -0.007(3) 0.002(4)
O4 0.017(4) 0.034(4) 0.032(4) 0.013(4) 0.006(3) 0.005(3)
O5 0.006(3) 0.009(3) 0.016(4) 0.000(3) 0.006(3) 0.000(3)
O6 0.032(4) 0.012(4) 0.020(4) 0.003(3) 0.017(3) 0.003(3)
O7 0.013(4) 0.012(3) 0.022(4) 0.002(3) -0.002(3) 0.003(3)
O8 0.021(4) 0.013(4) 0.013(4) 0.001(3) 0.001(3) 0.001(3)
O9 0.055(5) 0.034(5) 0.040(5) 0.010(4) -0.007(4) -0.012(4)
O10 0.065(6) 0.039(5) 0.036(5) 0.015(4) 0.005(4) -0.014(4)
O11 0.017(4) 0.015(4) 0.019(4) -0.002(3) -0.009(3) 0.004(3)
O12 0.021(4) 0.049(5) 0.057(5) -0.026(4) -0.008(4) 0.016(4)
O13 0.032(4) 0.029(4) 0.028(4) -0.002(3) -0.002(4) 0.011(3)
O14 0.028(4) 0.025(4) 0.022(4) -0.005(3) 0.009(3) 0.006(3)
O15 0.042(5) 0.071(6) 0.088(7) -0.002(5) 0.032(5) -0.007(5)
O16 0.040(5) 0.076(6) 0.084(7) -0.015(5) 0.026(5) -0.009(5)
O17 0.014(4) 0.023(4) 0.020(4) -0.002(3) 0.006(3) -0.006(3)
O18 0.035(4) 0.015(4) 0.028(4) 0.000(3) 0.002(4) -0.002(3)
O19 0.010(3) 0.011(3) 0.016(4) 0.000(3) 0.005(3) 0.001(3)
O20 0.009(3) 0.012(3) 0.018(4) -0.002(3) -0.004(3) 0.006(3)
O21 0.017(4) 0.013(3) 0.014(4) -0.002(3) 0.003(3) -0.002(3)
O22 0.034(5) 0.030(4) 0.035(5) -0.003(4) 0.014(4) -0.006(4)
O23 0.027(4) 0.031(5) 0.041(5) -0.001(4) 0.009(4) -0.006(4)
O24 0.077(7) 0.077(7) 0.084(7) 0.013(6) 0.018(6) -0.017(6)
O25 0.039(5) 0.029(4) 0.025(4) 0.004(4) 0.006(4) 0.004(4)
O26 0.041(5) 0.036(4) 0.025(5) 0.003(4) 0.009(4) 0.004(4)
O27 0.057(6) 0.050(5) 0.047(5) 0.006(4) 0.015(4) 0.008(5)
O28 0.022(4) 0.027(4) 0.026(4) 0.002(3) -0.005(3) -0.001(3)
O29 0.037(4) 0.028(4) 0.020(4) 0.002(3) 0.005(4) 0.006(4)
O30 0.027(4) 0.030(4) 0.023(4) -0.009(4) 0.000(3) -0.007(3)
O31 0.023(4) 0.027(4) 0.024(4) -0.003(3) 0.002(3) -0.003(3)
O32 0.025(4) 0.028(4) 0.029(4) -0.011(3) 0.009(3) -0.011(3)
O33 0.020(4) 0.024(4) 0.017(4) -0.001(3) 0.008(3) -0.001(3)
O34 0.029(4) 0.025(4) 0.018(4) 0.001(3) 0.004(3) 0.004(3)
O35 0.019(4) 0.018(4) 0.022(4) -0.005(3) 0.003(3) -0.004(3)
O36 0.023(4) 0.012(3) 0.012(4) -0.003(3) 0.006(3) -0.003(3)
O37 0.030(4) 0.013(4) 0.018(4) -0.005(3) 0.005(3) -0.003(3)
O38 0.014(4) 0.017(4) 0.014(4) -0.002(3) -0.002(3) 0.007(3)
O39 0.025(4) 0.013(4) 0.019(4) -0.001(3) -0.001(3) 0.002(3)
O40 0.025(4) 0.026(4) 0.013(4) -0.001(3) 0.000(3) 0.007(3)
O41 0.025(4) 0.020(4) 0.014(4) -0.004(3) 0.009(3) 0.002(3)
C1 0.037(6) 0.029(6) 0.024(6) -0.001(5) 0.016(5) -0.002(5)
C2 0.018(5) 0.011(5) 0.022(5) -0.001(4) 0.000(4) 0.001(4)
C3 0.043(6) 0.018(5) 0.014(5) 0.000(4) 0.011(5) 0.004(5)
C4 0.037(6) 0.020(5) 0.015(5) 0.001(4) -0.007(5) 0.002(5)
C5 0.026(6) 0.020(5) 0.020(6) 0.004(4) -0.013(5) -0.001(4)
C6 0.024(5) 0.010(5) 0.019(5) 0.004(4) -0.003(4) -0.001(4)
C7 0.025(5) 0.008(5) 0.018(5) 0.006(4) 0.002(4) -0.001(4)
C8 0.023(5) 0.012(5) 0.030(6) 0.006(4) -0.007(5) -0.003(4)
C9 0.011(5) 0.027(5) 0.029(6) 0.010(5) 0.002(4) -0.001(4)
C10 0.028(6) 0.031(6) 0.031(6) 0.010(5) 0.007(5) 0.004(5)
C11 0.021(5) 0.034(6) 0.037(6) 0.009(5) 0.001(5) 0.007(5)
C12 0.044(7) 0.038(6) 0.042(7) 0.013(5) 0.007(6) 0.011(6)
C13 0.021(5) 0.015(5) 0.027(6) 0.006(4) 0.005(4) -0.003(4)
C14 0.021(5) 0.013(5) 0.029(6) 0.000(4) 0.005(4) -0.003(4)
C15 0.022(5) 0.011(5) 0.025(6) 0.001(4) 0.000(5) -0.003(4)
C16 0.026(5) 0.016(5) 0.019(5) 0.000(4) 0.002(4) 0.004(4)
C17 0.031(6) 0.014(5) 0.023(5) -0.003(4) 0.001(5) 0.011(4)
C18 0.019(5) 0.026(6) 0.018(5) -0.005(5) 0.005(4) 0.007(4)
C19 0.013(5) 0.026(5) 0.017(5) 0.007(4) 0.010(4) 0.004(4)
C20 0.025(5) 0.016(5) 0.015(5) 0.003(4) 0.007(4) -0.003(4)
C21 0.023(5) 0.017(5) 0.016(5) -0.002(4) 0.001(4) -0.005(4)
C22 0.053(7) 0.025(6) 0.044(7) 0.009(5) 0.026(6) 0.005(5)
C23 0.016(5) 0.022(5) 0.027(6) 0.002(5) -0.003(4) -0.006(4)
C24 0.016(5) 0.014(5) 0.016(5) 0.001(4) 0.007(4) 0.002(4)
C25 0.021(5) 0.018(5) 0.020(5) 0.002(4) 0.007(4) 0.001(4)
C26 0.022(5) 0.016(5) 0.037(6) -0.004(5) 0.002(5) 0.001(4)
C27 0.035(6) 0.012(5) 0.033(6) 0.002(5) 0.005(5) 0.001(5)
C28 0.028(6) 0.014(5) 0.017(5) 0.007(4) 0.007(4) -0.002(4)
C29 0.024(5) 0.015(5) 0.018(5) 0.002(4) 0.009(4) 0.004(4)
C30 0.035(6) 0.014(5) 0.016(5) 0.009(4) 0.003(5) 0.003(5)
C31 0.039(6) 0.017(5) 0.031(6) 0.002(5) -0.002(5) -0.001(5)
C32 0.052(7) 0.035(6) 0.035(6) 0.008(5) -0.007(6) -0.004(6)
C33 0.063(8) 0.043(7) 0.046(7) 0.016(6) 0.002(6) -0.010(6)
C34 0.075(8) 0.054(8) 0.066(8) 0.019(7) 0.008(7) -0.009(7)
C35 0.037(6) 0.030(6) 0.023(6) 0.003(5) 0.008(5) -0.008(5)
C36 0.038(6) 0.031(6) 0.022(6) 0.003(5) 0.010(5) 0.007(5)
C37 0.053(7) 0.017(5) 0.021(6) -0.001(5) 0.008(5) 0.000(5)
C38 0.045(6) 0.017(5) 0.023(6) 0.004(5) -0.008(5) 0.004(5)
C39 0.053(7) 0.027(6) 0.029(6) -0.001(5) -0.005(5) -0.007(5)
C40 0.045(7) 0.033(6) 0.042(7) -0.004(5) -0.022(6) -0.003(5)
C41 0.038(6) 0.038(6) 0.052(7) -0.009(6) -0.018(6) 0.009(5)
C42 0.036(6) 0.022(5) 0.040(6) -0.004(5) -0.012(5) 0.015(5)
C43 0.042(6) 0.014(5) 0.025(6) 0.004(4) -0.002(5) 0.002(5)
C44 0.067(9) 0.089(9) 0.085(9) -0.034(8) 0.011(7) 0.010(7)
C45 0.046(7) 0.029(6) 0.042(7) -0.004(5) -0.007(6) 0.012(5)
C46 0.040(6) 0.046(7) 0.037(7) -0.013(6) 0.005(5) 0.014(6)
C47 0.053(7) 0.046(7) 0.053(7) -0.014(6) 0.002(6) 0.017(6)
C48 0.064(8) 0.071(8) 0.057(8) -0.015(7) 0.022(7) 0.025(7)
C49 0.052(7) 0.059(7) 0.039(7) -0.009(6) 0.016(6) 0.018(6)
C50 0.023(6) 0.057(7) 0.034(6) -0.007(6) 0.004(5) 0.011(5)
C51 0.025(6) 0.042(6) 0.027(6) -0.006(5) -0.004(5) 0.009(5)
C52 0.033(6) 0.060(7) 0.025(6) -0.010(6) 0.015(5) -0.002(6)
C53 0.042(7) 0.055(7) 0.045(7) 0.003(6) 0.018(6) 0.001(6)
C54 0.048(7) 0.054(7) 0.057(8) 0.002(6) 0.022(6) -0.013(6)
C55 0.083(9) 0.098(10) 0.091(10) -0.006(8) 0.035(8) -0.019(8)
C56 0.051(8) 0.108(10) 0.103(10) -0.003(8) 0.028(7) 0.004(7)
C57 0.033(6) 0.056(7) 0.050(7) -0.003(6) -0.009(6) 0.004(6)
C58 0.035(6) 0.049(7) 0.039(7) 0.007(6) -0.003(5) -0.006(6)
C59 0.022(6) 0.049(7) 0.032(6) -0.006(5) 0.003(5) -0.013(5)
C60 0.025(6) 0.037(6) 0.025(6) -0.001(5) 0.012(5) -0.004(5)
C61 0.036(6) 0.035(6) 0.038(6) -0.018(5) 0.006(5) -0.014(5)
C62 0.033(6) 0.030(6) 0.045(7) -0.005(5) 0.010(5) -0.010(5)
C63 0.031(6) 0.029(6) 0.027(6) 0.001(5) 0.011(5) -0.006(5)
C64 0.023(5) 0.028(6) 0.021(5) -0.003(5) 0.011(5) -0.008(5)
C65 0.023(4) 0.021(4) 0.020(4) -0.001(3) 0.013(3) -0.008(3)
C66 0.035(6) 0.026(6) 0.043(7) -0.001(5) -0.007(5) -0.001(5)
C67 0.052(7) 0.042(6) 0.030(6) 0.003(5) 0.010(5) 0.002(6)
C68 0.040(6) 0.028(6) 0.023(6) -0.003(5) 0.009(5) 0.013(5)
C69 0.031(6) 0.040(6) 0.032(6) -0.009(5) -0.001(5) 0.001(5)
C70 0.028(6) 0.025(5) 0.021(6) 0.004(5) 0.004(5) -0.003(5)
C71 0.031(6) 0.024(5) 0.020(5) -0.001(5) 0.007(5) 0.001(5)
C72 0.014(5) 0.022(5) 0.026(6) 0.000(5) 0.013(5) -0.001(4)
C73 0.016(5) 0.043(6) 0.025(6) -0.011(5) 0.002(5) -0.009(5)
C74 0.018(5) 0.025(6) 0.011(5) 0.000(4) -0.007(4) -0.004(5)
C75 0.027(6) 0.026(6) 0.029(6) -0.010(5) 0.000(5) -0.008(5)
C76 0.015(5) 0.006(5) 0.014(5) 0.007(4) -0.008(4) -0.004(4)
C77 0.054(7) 0.037(6) 0.026(6) -0.010(5) 0.002(5) 0.004(6)
C78 0.040(6) 0.034(6) 0.016(6) -0.009(5) 0.012(5) 0.005(5)
C79 0.038(6) 0.030(6) 0.036(6) -0.012(5) -0.006(5) 0.013(5)
C80 0.025(6) 0.016(5) 0.017(5) -0.003(4) 0.008(5) -0.006(5)
O42 0.061(6) 0.047(5) 0.060(6) -0.006(5) 0.003(5) -0.005(5)
C81 0.074(8) 0.068(8) 0.065(8) -0.001(7) 0.011(7) -0.012(7)
C82 0.058(8) 0.069(8) 0.061(8) 0.006(7) 0.010(7) -0.005(7)
C83 0.067(8) 0.061(8) 0.054(8) -0.001(6) 0.011(7) 0.014(7)
C84 0.100(9) 0.060(8) 0.081(9) -0.008(7) 0.021(8) 0.001(7)
O43 0.17(2) 0.18(2) 0.17(2) 0.008(10) 0.037(10) 0.006(10)
C85 0.112(18) 0.110(18) 0.118(18) 0.004(10) 0.010(10) 0.012(10)
O44 0.142(15) 0.127(15) 0.134(15) -0.008(9) 0.012(10) 0.006(10)
C86 0.097(16) 0.102(16) 0.090(16) 0.013(10) 0.017(10) 0.000(10)
O45 0.111(12) 0.090(11) 0.075(11) 0.004(9) -0.002(9) -0.014(9)
C87 0.105(16) 0.090(16) 0.101(16) -0.015(10) 0.014(10) 0.005(10)
O46 0.069(6) 0.050(6) 0.074(7) -0.007(5) -0.005(5) -0.002(5)
O47 0.069(10) 0.056(9) 0.068(10) 0.016(8) 0.001(8) 0.006(8)
O48 0.078(10) 0.075(10) 0.085(11) 0.006(8) 0.018(8) 0.007(8)
O49 0.146(15) 0.126(15) 0.136(15) 0.010(10) 0.011(10) -0.006(10)
O50 0.162(19) 0.151(19) 0.166(19) -0.002(10) 0.021(10) 0.001(10)

loop_
_atom_type_symbol
_atom_type_description
_atom_type_scat_dispersion_real
_atom_type_scat_dispersion_imag
_atom_type_scat_source
C C 0.0033 0.0016 'International Tables Vol C Tables 4.2.6.8 and 6.1.1.4'
H H 0.0000 0.0000 'International Tables Vol C Tables 4.2.6.8 and 6.1.1.4'
N N 0.0061 0.0033 'International Tables Vol C Tables 4.2.6.8 and 6.1.1.4'
O O 0.0106 0.0060 'International Tables Vol C Tables 4.2.6.8 and 6.1.1.4'
Ni Ni 0.3393 1.1124 'International Tables Vol C Tables 4.2.6.8 and 6.1.1.4'
Tb Tb -0.1723 4.1537 'International Tables Vol C Tables 4.2.6.8 and 6.1.1.4'

loop_
_geom_angle_atom_site_label_1
_geom_angle_atom_site_label_2
_geom_angle_atom_site_label_3
_geom_angle
O32 Tb1 O34 77.0(3)
O32 Tb1 O31 77.2(3)
O34 Tb1 O31 79.8(3)
O32 Tb1 O28 130.6(3)
O34 Tb1 O28 149.0(3)
O31 Tb1 O28 92.0(3)
O32 Tb1 O22 148.4(3)
O34 Tb1 O22 84.3(3)
O31 Tb1 O22 124.5(3)
O28 Tb1 O22 75.8(3)
O32 Tb1 O29 78.6(3)
O34 Tb1 O29 149.8(3)
O31 Tb1 O29 77.6(3)
O28 Tb1 O29 52.0(3)
O22 Tb1 O29 125.2(3)
O32 Tb1 O25 94.6(3)
O34 Tb1 O25 126.7(3)
O31 Tb1 O25 150.3(3)
O28 Tb1 O25 71.5(3)
O22 Tb1 O25 76.4(3)
O29 Tb1 O25 72.8(2)
O32 Tb1 O26 77.5(3)
O34 Tb1 O26 76.9(3)
O31 Tb1 O26 148.8(3)
O28 Tb1 O26 118.5(3)
O22 Tb1 O26 73.6(3)
O29 Tb1 O26 114.7(3)
O25 Tb1 O26 50.1(3)
O32 Tb1 O23 142.4(3)
O34 Tb1 O23 73.7(3)
O31 Tb1 O23 74.8(3)
O28 Tb1 O23 75.3(3)
O22 Tb1 O23 49.6(3)
O29 Tb1 O23 118.5(3)
O25 Tb1 O23 121.8(3)
O26 Tb1 O23 117.3(3)
O32 Tb1 C68 104.4(3)
O34 Tb1 C68 163.5(3)
O31 Tb1 C68 84.5(3)
O28 Tb1 C68 26.2(3)
O22 Tb1 C68 100.7(3)
O29 Tb1 C68 25.8(3)
O25 Tb1 C68 69.8(3)
O26 Tb1 C68 119.6(3)
O23 Tb1 C68 97.4(3)
O32 Tb1 N7 153.0(3)
O34 Tb1 N7 76.0(3)
O31 Tb1 N7 99.7(3)
O28 Tb1 N7 76.0(3)
O22 Tb1 N7 24.9(3)
O29 Tb1 N7 127.4(3)
O25 Tb1 N7 100.0(3)
O26 Tb1 N7 94.6(3)
O23 Tb1 N7 24.9(3)
C68 Tb1 N7 101.9(3)
O32 Tb1 N8 85.7(3)
O34 Tb1 N8 101.9(3)
O31 Tb1 N8 162.0(3)
O28 Tb1 N8 95.0(3)
O22 Tb1 N8 73.4(3)
O29 Tb1 N8 93.8(3)
O25 Tb1 N8 25.0(3)
O26 Tb1 N8 25.2(3)
O23 Tb1 N8 123.0(3)
C68 Tb1 N8 94.6(3)
N7 Tb1 N8 98.1(3)
O20 Tb2 O33 74.1(2)
O20 Tb2 O5 136.1(2)
O33 Tb2 O5 73.1(2)
O20 Tb2 O8 71.8(2)
O33 Tb2 O8 88.0(2)
O5 Tb2 O8 134.4(2)
O20 Tb2 O38 77.0(2)
O33 Tb2 O38 147.9(2)
O5 Tb2 O38 138.9(2)
O8 Tb2 O38 69.8(2)
O20 Tb2 O19 79.3(2)
O33 Tb2 O19 84.7(2)
O5 Tb2 O19 69.4(2)
O8 Tb2 O19 151.0(2)
O38 Tb2 O19 103.5(2)
O20 Tb2 O36 128.1(2)
O33 Tb2 O36 135.9(2)
O5 Tb2 O36 65.7(2)
O8 Tb2 O36 132.6(2)
O38 Tb2 O36 74.2(2)
O19 Tb2 O36 67.0(2)
O20 Tb2 O7 132.8(2)
O33 Tb2 O7 115.5(2)
O5 Tb2 O7 88.0(2)
O8 Tb2 O7 63.0(2)
O38 Tb2 O7 75.4(2)
O19 Tb2 O7 144.4(2)
O36 Tb2 O7 78.9(2)
O20 Tb2 Ni1 119.58(16)
O33 Tb2 Ni1 94.47(17)
O5 Tb2 Ni1 37.27(14)
O8 Tb2 Ni1 168.63(16)
O38 Tb2 Ni1 111.92(16)
O19 Tb2 Ni1 40.34(15)
O36 Tb2 Ni1 42.20(15)
O7 Tb2 Ni1 106.08(15)
O20 Tb2 Ni2 37.00(16)
O33 Tb2 Ni2 80.91(17)
O5 Tb2 Ni2 152.92(15)
O8 Tb2 Ni2 34.84(16)
O38 Tb2 Ni2 67.57(16)
O19 Tb2 Ni2 116.19(15)
O36 Tb2 Ni2 141.38(15)
O7 Tb2 Ni2 96.57(15)
Ni1 Tb2 Ni2 156.53(4)
O19 Tb3 O35 76.6(2)
O19 Tb3 O17 139.8(2)
O35 Tb3 O17 75.3(2)
O19 Tb3 O21 81.7(2)
O35 Tb3 O21 88.1(2)
O17 Tb3 O21 69.4(2)
O19 Tb3 O37 77.6(2)
O35 Tb3 O37 148.9(2)
O17 Tb3 O37 135.7(2)
O21 Tb3 O37 105.2(2)
O19 Tb3 O41 126.6(2)
O35 Tb3 O41 139.7(2)
O17 Tb3 O41 66.6(2)
O21 Tb3 O41 67.0(2)
O37 Tb3 O41 70.9(2)
O19 Tb3 O2 71.7(2)
O35 Tb3 O2 85.3(2)
O17 Tb3 O2 132.8(2)
O21 Tb3 O2 153.4(2)
O37 Tb3 O2 70.2(2)
O41 Tb3 O2 130.6(2)
O19 Tb3 O1 131.2(2)
O35 Tb3 O1 112.2(2)
O17 Tb3 O1 86.2(2)
O21 Tb3 O1 143.5(2)
O37 Tb3 O1 73.4(2)
O41 Tb3 O1 78.7(2)
O2 Tb3 O1 62.0(2)
O19 Tb3 Ni3 121.63(16)
O35 Tb3 Ni3 98.41(17)
O17 Tb3 Ni3 38.03(17)
O21 Tb3 Ni3 39.96(15)
O37 Tb3 Ni3 109.90(17)
O41 Tb3 Ni3 42.34(17)
O2 Tb3 Ni3 166.68(15)
O1 Tb3 Ni3 104.96(16)
O19 Tb3 Ni1 36.65(16)
O35 Tb3 Ni1 80.84(17)
O17 Tb3 Ni1 154.74(17)
O21 Tb3 Ni1 118.31(15)
O37 Tb3 Ni1 68.04(17)
O41 Tb3 Ni1 138.44(17)
O2 Tb3 Ni1 35.09(15)
O1 Tb3 Ni1 95.45(16)
Ni3 Tb3 Ni1 158.06(4)
O30 Tb4 O21 84.4(3)
O30 Tb4 O20 108.1(2)
O21 Tb4 O20 83.0(2)
O30 Tb4 O40 142.8(3)
O21 Tb4 O40 77.0(2)
O20 Tb4 O40 101.3(2)
O30 Tb4 O11 77.2(2)
O21 Tb4 O11 140.4(2)
O20 Tb4 O11 70.3(2)
O40 Tb4 O11 135.4(2)
O30 Tb4 O14 76.0(3)
O21 Tb4 O14 69.5(2)
O20 Tb4 O14 151.8(2)
O40 Tb4 O14 67.4(2)
O11 Tb4 O14 136.3(2)
O30 Tb4 O39 142.0(3)
O21 Tb4 O39 128.9(2)
O20 Tb4 O39 65.6(2)
O40 Tb4 O39 71.4(2)
O11 Tb4 O39 65.3(2)
O14 Tb4 O39 128.2(2)
O30 Tb4 O13 94.4(3)
O21 Tb4 O13 129.8(2)
O20 Tb4 O13 142.6(2)
O40 Tb4 O13 74.5(2)
O11 Tb4 O13 86.7(2)
O14 Tb4 O13 61.8(2)
O39 Tb4 O13 78.1(2)
O30 Tb4 Ni2 108.77(19)
O21 Tb4 Ni2 122.98(16)
O20 Tb4 Ni2 39.99(15)
O40 Tb4 Ni2 108.36(18)
O11 Tb4 Ni2 38.16(16)
O14 Tb4 Ni2 166.50(17)
O39 Tb4 Ni2 41.16(16)
O13 Tb4 Ni2 104.92(19)
O5 Ni1 N2 90.8(3)
O5 Ni1 N1 95.8(3)
N2 Ni1 N1 97.6(3)
O5 Ni1 O2 167.7(3)
N2 Ni1 O2 98.7(3)
N1 Ni1 O2 90.7(3)
O5 Ni1 O19 85.2(3)
N2 Ni1 O19 94.4(3)
N1 Ni1 O19 167.9(3)
O2 Ni1 O19 86.3(3)
O5 Ni1 O36 79.8(2)
N2 Ni1 O36 169.0(3)
N1 Ni1 O36 89.2(3)
O2 Ni1 O36 89.8(3)
O19 Ni1 O36 79.1(3)
O5 Ni1 Tb2 47.74(18)
N2 Ni1 Tb2 118.6(2)
N1 Ni1 Tb2 124.7(2)
O2 Ni1 Tb2 120.14(19)
O19 Ni1 Tb2 48.64(17)
O36 Ni1 Tb2 50.56(18)
O5 Ni1 Tb3 126.00(18)
N2 Ni1 Tb3 101.5(2)
N1 Ni1 Tb3 133.1(3)
O2 Ni1 Tb3 44.45(18)
O19 Ni1 Tb3 41.92(17)
O36 Ni1 Tb3 79.78(18)
Tb2 Ni1 Tb3 81.37(3)
O8 Ni2 N4 97.7(4)
O8 Ni2 O11 168.0(3)
N4 Ni2 O11 91.2(4)
O8 Ni2 N3 89.8(3)
N4 Ni2 N3 96.1(3)
O11 Ni2 N3 97.4(3)
O8 Ni2 O20 85.8(3)
N4 Ni2 O20 96.5(3)
O11 Ni2 O20 85.1(3)
N3 Ni2 O20 167.1(3)
O8 Ni2 O39 90.7(3)
N4 Ni2 O39 169.6(3)
O11 Ni2 O39 79.7(3)
N3 Ni2 O39 90.0(3)
O20 Ni2 O39 78.0(3)
O8 Ni2 Tb4 120.0(2)
N4 Ni2 Tb4 119.4(3)
O11 Ni2 Tb4 48.1(2)
N3 Ni2 Tb4 126.7(2)
O20 Ni2 Tb4 47.49(18)
O39 Ni2 Tb4 50.57(19)
O8 Ni2 Tb2 43.70(19)
N4 Ni2 Tb2 101.9(3)
O11 Ni2 Tb2 126.4(2)
N3 Ni2 Tb2 131.5(3)
O20 Ni2 Tb2 42.20(17)
O39 Ni2 Tb2 80.01(19)
Tb4 Ni2 Tb2 81.36(3)
O17 Ni3 O14 167.4(3)
O17 Ni3 N5 95.3(3)
O14 Ni3 N5 91.4(4)
O17 Ni3 N6 91.1(4)
O14 Ni3 N6 98.6(4)
N5 Ni3 N6 97.3(4)
O17 Ni3 O21 85.1(3)
O14 Ni3 O21 85.7(3)
N5 Ni3 O21 165.3(3)
N6 Ni3 O21 97.4(3)
O17 Ni3 O41 79.4(3)
O14 Ni3 O41 90.3(3)
N5 Ni3 O41 86.9(3)
N6 Ni3 O41 170.0(3)
O21 Ni3 O41 78.7(3)
O17 Ni3 Tb3 47.95(19)
O14 Ni3 Tb3 119.6(2)
N5 Ni3 Tb3 122.1(3)
N6 Ni3 Tb3 121.3(3)
O21 Ni3 Tb3 48.91(19)
O41 Ni3 Tb3 49.37(18)
C8 N1 C9 114.0(10)
C8 N1 Ni1 124.8(8)
C9 N1 Ni1 121.0(7)
C15 N2 C14 115.5(8)
C15 N2 Ni1 124.9(7)
C14 N2 Ni1 119.6(7)
C30 N3 C31 114.8(9)
C30 N3 Ni2 126.2(7)
C31 N3 Ni2 118.9(7)
C37 N4 C36 114.9(10)
C37 N4 Ni2 125.2(9)
C36 N4 Ni2 119.9(8)
C52 N5 C53 116.4(11)
C52 N5 Ni3 122.4(9)
C53 N5 Ni3 120.6(8)
C59 N6 C58 116.2(11)
C59 N6 Ni3 124.2(9)
C58 N6 Ni3 119.5(8)
O22 N7 O23 120.5(9)
O22 N7 O24 120.3(12)
O23 N7 O24 119.2(12)
O22 N7 Tb1 59.1(5)
O23 N7 Tb1 61.9(5)
O24 N7 Tb1 173.5(9)
O25 N8 O26 121.0(8)
O25 N8 O27 119.6(10)
O26 N8 O27 119.4(10)
O25 N8 Tb1 60.4(5)
O26 N8 Tb1 60.6(5)
O27 N8 Tb1 178.0(8)
C2 O1 C1 116.2(9)
C2 O1 Tb3 119.7(6)
C1 O1 Tb3 122.4(7)
C7 O2 Ni1 122.3(6)
C7 O2 Tb3 122.1(6)
Ni1 O2 Tb3 100.5(3)
C11 O3 C10 113.7(9)
C12 O4 C13 115.4(9)
C21 O5 Ni1 127.8(6)
C21 O5 Tb2 124.9(6)
Ni1 O5 Tb2 95.0(2)
C20 O6 C22 115.7(8)
C24 O7 C23 117.1(8)
C24 O7 Tb2 119.2(6)
C23 O7 Tb2 123.0(6)
C29 O8 Ni2 125.6(6)
C29 O8 Tb2 121.3(6)
Ni2 O8 Tb2 101.5(3)
C32 O9 C33 114.0(10)
C35 O10 C34 115.3(11)
C43 O11 Ni2 124.3(7)
C43 O11 Tb4 130.4(7)
Ni2 O11 Tb4 93.7(3)
C42 O12 C44 116.4(11)
C46 O13 C45 117.6(10)
C46 O13 Tb4 119.8(7)
C45 O13 Tb4 120.5(7)
C51 O14 Ni3 124.6(8)
C51 O14 Tb4 121.5(7)
Ni3 O14 Tb4 101.4(3)
C56 O15 C57 116.0(13)
C55 O16 C54 112.4(14)
C65 O17 Ni3 126.8(7)
C65 O17 Tb3 125.4(6)
Ni3 O17 Tb3 94.0(3)
C64 O18 C66 116.5(9)
Ni1 O19 Tb3 101.4(3)
Ni1 O19 Tb2 91.0(2)
Tb3 O19 Tb2 131.6(3)
Ni1 O19 H19B 109.6
Tb3 O19 H19B 109.6
Tb2 O19 H19B 109.6
Ni2 O20 Tb2 100.8(3)
Ni2 O20 Tb4 92.5(2)
Tb2 O20 Tb4 133.3(3)
Ni2 O20 H20A 108.7
Tb2 O20 H20A 108.7
Tb4 O20 H20A 108.7
Ni3 O21 Tb4 103.2(3)
Ni3 O21 Tb3 91.1(2)
Tb4 O21 Tb3 130.3(3)
Ni3 O21 H21A 109.6
Tb4 O21 H21A 109.6
Tb3 O21 H21A 109.6
N7 O22 Tb1 96.0(6)
N7 O23 Tb1 93.2(6)
N8 O25 Tb1 94.6(6)
N8 O26 Tb1 94.3(6)
C68 O28 Tb1 92.5(7)
C68 O29 Tb1 92.5(7)
C70 O30 Tb4 118.5(7)
C70 O31 Tb1 139.8(7)
C74 O32 Tb1 144.1(7)
C74 O33 Tb2 138.7(7)
C72 O34 Tb1 143.1(7)
C72 O35 Tb3 136.2(7)
C76 O36 Ni1 122.2(6)
C76 O36 Tb2 116.3(6)
Ni1 O36 Tb2 87.2(2)
C76 O37 Tb3 133.7(6)
C80 O38 Tb2 133.7(7)
C80 O39 Ni2 121.5(7)
C80 O39 Tb4 118.0(6)
Ni2 O39 Tb4 88.3(2)
C78 O40 Tb4 136.1(7)
C78 O41 Ni3 119.9(7)
C78 O41 Tb3 120.3(7)
Ni3 O41 Tb3 88.3(2)
O1 C1 H1A 109.5
O1 C1 H1B 109.5
H1A C1 H1B 109.5
O1 C1 H1C 109.5
H1A C1 H1C 109.5
H1B C1 H1C 109.5
O1 C2 C3 126.9(10)
O1 C2 C7 114.4(9)
C3 C2 C7 118.7(10)
C4 C3 C2 121.3(11)
C4 C3 H3A 119.4
C2 C3 H3A 119.4
C5 C4 C3 120.1(11)
C5 C4 H4A 120.0
C3 C4 H4A 120.0
C4 C5 C6 123.4(11)
C4 C5 H5A 118.3
C6 C5 H5A 118.3
C5 C6 C7 118.3(10)
C5 C6 C8 118.2(10)
C7 C6 C8 123.5(10)
O2 C7 C6 126.0(9)
O2 C7 C2 115.9(9)
C6 C7 C2 118.0(10)
N1 C8 C6 127.1(11)
N1 C8 H8A 116.4
C6 C8 H8A 116.4
N1 C9 C10 112.3(9)
N1 C9 H9A 109.1
C10 C9 H9A 109.1
N1 C9 H9B 109.1
C10 C9 H9B 109.1
H9A C9 H9B 107.9
O3 C10 C9 109.4(10)
O3 C10 H10A 109.8
C9 C10 H10A 109.8
O3 C10 H10B 109.8
C9 C10 H10B 109.8
H10A C10 H10B 108.2
O3 C11 C12 115.3(10)
O3 C11 H11A 108.5
C12 C11 H11A 108.5
O3 C11 H11B 108.5
C12 C11 H11B 108.5
H11A C11 H11B 107.5
O4 C12 C11 111.5(10)
O4 C12 H12A 109.3
C11 C12 H12A 109.3
O4 C12 H12B 109.3
C11 C12 H12B 109.3
H12A C12 H12B 108.0
O4 C13 C14 107.7(9)
O4 C13 H13A 110.2
C14 C13 H13A 110.2
O4 C13 H13B 110.2
C14 C13 H13B 110.2
H13A C13 H13B 108.5
N2 C14 C13 110.7(8)
N2 C14 H14A 109.5
C13 C14 H14A 109.5
N2 C14 H14B 109.5
C13 C14 H14B 109.5
H14A C14 H14B 108.1
N2 C15 C16 128.0(10)
N2 C15 H15A 116.0
C16 C15 H15A 116.0
C17 C16 C21 118.8(10)
C17 C16 C15 118.9(10)
C21 C16 C15 122.3(10)
C18 C17 C16 121.3(10)
C18 C17 H17A 119.4
C16 C17 H17A 119.4
C17 C18 C19 121.7(10)
C17 C18 H18A 119.2
C19 C18 H18A 119.2
C20 C19 C18 119.2(10)
C20 C19 H19A 120.4
C18 C19 H19A 120.4
C19 C20 O6 126.5(9)
C19 C20 C21 122.3(10)
O6 C20 C21 111.1(9)
O5 C21 C20 118.9(9)
O5 C21 C16 124.5(9)
C20 C21 C16 116.6(10)
O6 C22 H22A 109.5
O6 C22 H22B 109.5
H22A C22 H22B 109.5
O6 C22 H22C 109.5
H22A C22 H22C 109.5
H22B C22 H22C 109.5
O7 C23 H23A 109.5
O7 C23 H23B 109.5
H23A C23 H23B 109.5
O7 C23 H23C 109.5
H23A C23 H23C 109.5
H23B C23 H23C 109.5
C25 C24 O7 124.0(9)
C25 C24 C29 122.5(9)
O7 C24 C29 113.5(9)
C24 C25 C26 119.8(10)
C24 C25 H25A 120.1
C26 C25 H25A 120.1
C27 C26 C25 118.4(10)
C27 C26 H26A 120.8
C25 C26 H26A 120.8
C26 C27 C28 122.7(10)
C26 C27 H27A 118.7
C28 C27 H27A 118.7
C29 C28 C27 118.7(10)
C29 C28 C30 123.8(10)
C27 C28 C30 117.4(9)
O8 C29 C28 123.7(10)
O8 C29 C24 118.8(9)
C28 C29 C24 117.5(10)
N3 C30 C28 127.0(10)
N3 C30 H30A 116.5
C28 C30 H30A 116.5
N3 C31 C32 112.0(10)
N3 C31 H31A 109.2
C32 C31 H31A 109.2
N3 C31 H31B 109.2
C32 C31 H31B 109.2
H31A C31 H31B 107.9
O9 C32 C31 107.6(10)
O9 C32 H32A 110.2
C31 C32 H32A 110.2
O9 C32 H32B 110.2
C31 C32 H32B 110.2
H32A C32 H32B 108.5
O9 C33 C34 112.2(13)
O9 C33 H33A 109.2
C34 C33 H33A 109.2
O9 C33 H33B 109.2
C34 C33 H33B 109.2
H33A C33 H33B 107.9
O10 C34 C33 112.4(14)
O10 C34 H34A 109.1
C33 C34 H34A 109.1
O10 C34 H34B 109.1
C33 C34 H34B 109.1
H34A C34 H34B 107.8
O10 C35 C36 108.6(10)
O10 C35 H35A 110.0
C36 C35 H35A 110.0
O10 C35 H35B 110.0
C36 C35 H35B 110.0
H35A C35 H35B 108.4
N4 C36 C35 112.2(9)
N4 C36 H36A 109.2
C35 C36 H36A 109.2
N4 C36 H36B 109.2
C35 C36 H36B 109.2
H36A C36 H36B 107.9
N4 C37 C38 128.2(12)
N4 C37 H37A 115.9
C38 C37 H37A 115.9
C39 C38 C37 119.1(12)
C39 C38 C43 116.9(12)
C37 C38 C43 123.9(11)
C40 C39 C38 122.8(13)
C40 C39 H39A 118.6
C38 C39 H39A 118.6
C39 C40 C41 120.2(12)
C39 C40 H40A 119.9
C41 C40 H40A 119.9
C42 C41 C40 121.9(13)
C42 C41 H41A 119.1
C40 C41 H41A 119.1
C41 C42 O12 127.4(12)
C41 C42 C43 120.3(13)
O12 C42 C43 112.3(10)
O11 C43 C38 124.5(11)
O11 C43 C42 117.4(11)
C38 C43 C42 117.9(11)
O12 C44 H44A 109.5
O12 C44 H44B 109.5
H44A C44 H44B 109.5
O12 C44 H44C 109.5
H44A C44 H44C 109.5
H44B C44 H44C 109.5
O13 C45 H45A 109.5
O13 C45 H45B 109.5
H45A C45 H45B 109.5
O13 C45 H45C 109.5
H45A C45 H45C 109.5
H45B C45 H45C 109.5
O13 C46 C47 127.7(14)
O13 C46 C51 114.6(10)
C47 C46 C51 117.7(13)
C48 C47 C46 122.1(15)
C48 C47 H47A 118.9
C46 C47 H47A 118.9
C49 C48 C47 121.6(14)
C49 C48 H48A 119.2
C47 C48 H48A 119.2
C48 C49 C50 122.2(14)
C48 C49 H49A 118.9
C50 C49 H49A 118.9
C52 C50 C51 124.4(11)
C52 C50 C49 118.1(12)
C51 C50 C49 117.4(13)
O14 C51 C50 124.4(12)
O14 C51 C46 116.8(11)
C50 C51 C46 118.6(11)
N5 C52 C50 129.5(12)
N5 C52 H52A 115.2
C50 C52 H52A 115.2
N5 C53 C54 114.1(12)
N5 C53 H53A 108.7
C54 C53 H53A 108.7
N5 C53 H53B 108.7
C54 C53 H53B 108.7
H53A C53 H53B 107.6
O16 C54 C53 107.1(12)
O16 C54 H54A 110.3
C53 C54 H54A 110.3
O16 C54 H54B 110.3
C53 C54 H54B 110.3
H54A C54 H54B 108.5
O16 C55 C56 110.4(17)
O16 C55 H55A 109.6
C56 C55 H55A 109.6
O16 C55 H55B 109.6
C56 C55 H55B 109.6
H55A C55 H55B 108.1
O15 C56 C55 112.9(16)
O15 C56 H56B 109.0
C55 C56 H56B 109.0
O15 C56 H56A 109.0
C55 C56 H56A 109.0
H56B C56 H56A 107.8
C58 C57 O15 106.2(12)
C58 C57 H57A 110.5
O15 C57 H57A 110.5
C58 C57 H57B 110.5
O15 C57 H57B 110.5
H57A C57 H57B 108.7
C57 C58 N6 110.7(11)
C57 C58 H58A 109.5
N6 C58 H58A 109.5
C57 C58 H58B 109.5
N6 C58 H58B 109.5
H58A C58 H58B 108.1
N6 C59 C60 129.0(12)
N6 C59 H59A 115.5
C60 C59 H59A 115.5
C61 C60 C65 119.6(12)
C61 C60 C59 117.1(12)
C65 C60 C59 123.3(11)
C62 C61 C60 119.7(12)
C62 C61 H61A 120.1
C60 C61 H61A 120.1
C63 C62 C61 120.6(12)
C63 C62 H62A 119.7
C61 C62 H62A 119.7
C62 C63 C64 120.3(12)
C62 C63 H63A 119.9
C64 C63 H63A 119.9
O18 C64 C63 125.1(11)
O18 C64 C65 112.8(9)
C63 C64 C65 122.1(11)
O17 C65 C64 117.7(10)
O17 C65 C60 124.5(10)
C64 C65 C60 117.7(10)
O18 C66 H66A 109.5
O18 C66 H66B 109.5
H66A C66 H66B 109.5
O18 C66 H66C 109.5
H66A C66 H66C 109.5
H66B C66 H66C 109.5
C68 C67 H67A 109.5
C68 C67 H67B 109.5
H67A C67 H67B 109.5
C68 C67 H67C 109.5
H67A C67 H67C 109.5
H67B C67 H67C 109.5
O29 C68 O28 123.0(11)
O29 C68 C67 120.5(11)
O28 C68 C67 116.4(11)
O29 C68 Tb1 61.7(6)
O28 C68 Tb1 61.3(6)
C67 C68 Tb1 176.7(9)
C70 C69 H69A 109.5
C70 C69 H69B 109.5
H69A C69 H69B 109.5
C70 C69 H69C 109.5
H69A C69 H69C 109.5
H69B C69 H69C 109.5
O31 C70 O30 124.7(11)
O31 C70 C69 118.8(11)
O30 C70 C69 116.5(11)
C72 C71 H71A 109.5
C72 C71 H71B 109.5
H71A C71 H71B 109.5
C72 C71 H71C 109.5
H71A C71 H71C 109.5
H71B C71 H71C 109.5
O35 C72 O34 121.9(10)
O35 C72 C71 118.7(10)
O34 C72 C71 119.4(10)
C74 C73 H73A 109.5
C74 C73 H73B 109.5
H73A C73 H73B 109.5
C74 C73 H73C 109.5
H73A C73 H73C 109.5
H73B C73 H73C 109.5
O33 C74 O32 122.3(10)
O33 C74 C73 118.8(10)
O32 C74 C73 118.8(9)
C76 C75 H75A 109.5
C76 C75 H75B 109.5
H75A C75 H75B 109.5
C76 C75 H75C 109.5
H75A C75 H75C 109.5
H75B C75 H75C 109.5
O37 C76 O36 125.2(9)
O37 C76 C75 119.7(10)
O36 C76 C75 115.1(9)
C78 C77 H77A 109.5
C78 C77 H77B 109.5
H77A C77 H77B 109.5
C78 C77 H77C 109.5
H77A C77 H77C 109.5
H77B C77 H77C 109.5
O40 C78 O41 123.2(10)
O40 C78 C77 119.1(11)
O41 C78 C77 117.7(11)
C80 C79 H79A 109.5
C80 C79 H79B 109.5
H79A C79 H79B 109.5
C80 C79 H79C 109.5
H79A C79 H79C 109.5
H79B C79 H79C 109.5
O38 C80 O39 124.2(9)
O38 C80 C79 119.2(10)
O39 C80 C79 116.6(10)
C83 O42 C82 110.7(12)
C82 C81 H81A 109.5
C82 C81 H81B 109.5
H81A C81 H81B 109.5
C82 C81 H81C 109.5
H81A C81 H81C 109.5
H81B C81 H81C 109.5
O42 C82 C81 106.0(14)
O42 C82 H82A 110.5
C81 C82 H82A 110.5
O42 C82 H82B 110.5
C81 C82 H82B 110.5
H82A C82 H82B 108.7
O42 C83 C84 105.2(13)
O42 C83 H83A 110.7
C84 C83 H83A 110.7
O42 C83 H83B 110.7
C84 C83 H83B 110.7
H83A C83 H83B 108.8
C83 C84 H84A 109.5
C83 C84 H84B 109.5
H84A C84 H84B 109.5
C83 C84 H84C 109.5
H84A C84 H84C 109.5
H84B C84 H84C 109.5
C85 O43 H43C 109.5
O43 C85 H85A 109.5
O43 C85 H85B 109.5
H85A C85 H85B 109.5
O43 C85 H85C 109.5
H85A C85 H85C 109.5
H85B C85 H85C 109.5
C86 O44 H44D 109.5
O44 C86 H86A 109.5
O44 C86 H86B 109.5
H86A C86 H86B 109.5
O44 C86 H86C 109.5
H86A C86 H86C 109.5
H86B C86 H86C 109.5
C87 O45 H45D 109.5
O45 C87 H87A 109.5
O45 C87 H87B 109.5
H87A C87 H87B 109.5
O45 C87 H87C 109.5
H87A C87 H87C 109.5
H87B C87 H87C 109.5
O47 O49 O48 70.5(19)

loop_
_geom_bond_atom_site_label_1
_geom_bond_atom_site_label_2
_geom_bond_distance
_geom_bond_site_symmetry_2
Tb1 O32 2.405(7) .
Tb1 O34 2.414(7) .
Tb1 O31 2.421(8) .
Tb1 O28 2.533(7) .
Tb1 O22 2.537(8) .
Tb1 O29 2.541(8) .
Tb1 O25 2.579(8) .
Tb1 O26 2.582(8) .
Tb1 O23 2.598(8) .
Tb1 C68 2.884(12) .
Tb1 N7 2.940(9) .
Tb1 N8 2.957(8) .
Tb2 O20 2.384(6) .
Tb2 O33 2.405(7) .
Tb2 O5 2.448(6) .
Tb2 O8 2.457(7) .
Tb2 O38 2.471(7) .
Tb2 O19 2.474(6) .
Tb2 O36 2.548(7) .
Tb2 O7 2.558(7) .
Tb2 Ni1 3.2953(14) .
Tb2 Ni2 3.4860(14) .
Tb3 O19 2.388(6) .
Tb3 O35 2.402(7) .
Tb3 O17 2.444(7) .
Tb3 O21 2.475(7) .
Tb3 O37 2.480(7) .
Tb3 O41 2.493(7) .
Tb3 O2 2.495(6) .
Tb3 O1 2.578(7) .
Tb3 Ni3 3.2835(15) .
Tb3 Ni1 3.5033(14) .
Tb4 O30 2.391(7) .
Tb4 O21 2.403(7) .
Tb4 O20 2.450(7) .
Tb4 O40 2.470(7) .
Tb4 O11 2.476(7) .
Tb4 O14 2.532(7) .
Tb4 O39 2.566(7) .
Tb4 O13 2.589(8) .
Tb4 Ni2 3.3201(15) .
Ni1 O5 2.003(6) .
Ni1 N2 2.034(8) .
Ni1 N1 2.039(9) .
Ni1 O2 2.048(6) .
Ni1 O19 2.134(7) .
Ni1 O36 2.216(7) .
Ni2 O8 2.032(7) .
Ni2 N4 2.043(9) .
Ni2 O11 2.056(7) .
Ni2 N3 2.064(8) .
Ni2 O20 2.136(7) .
Ni2 O39 2.186(7) .
Ni3 O17 2.028(7) .
Ni3 O14 2.025(8) .
Ni3 N5 2.050(10) .
Ni3 N6 2.057(10) .
Ni3 O21 2.109(7) .
Ni3 O41 2.213(7) .
N1 C8 1.290(15) .
N1 C9 1.473(14) .
N2 C15 1.283(14) .
N2 C14 1.482(13) .
N3 C30 1.238(14) .
N3 C31 1.466(15) .
N4 C37 1.238(16) .
N4 C36 1.483(15) .
N5 C52 1.273(16) .
N5 C53 1.478(17) .
N6 C59 1.266(16) .
N6 C58 1.495(16) .
N7 O22 1.244(14) .
N7 O23 1.240(14) .
N7 O24 1.350(5) .
N8 O25 1.253(13) .
N8 O26 1.261(13) .
N8 O27 1.340(5) .
O1 C2 1.363(13) .
O1 C1 1.401(13) .
O2 C7 1.336(13) .
O3 C11 1.427(15) .
O3 C10 1.443(14) .
O4 C12 1.418(16) .
O4 C13 1.441(13) .
O5 C21 1.304(13) .
O6 C20 1.374(13) .
O6 C22 1.436(14) .
O7 C24 1.396(12) .
O7 C23 1.430(13) .
O8 C29 1.345(13) .
O9 C32 1.439(16) .
O9 C33 1.432(18) .
O10 C35 1.407(15) .
O10 C34 1.407(18) .
O11 C43 1.303(14) .
O12 C42 1.359(16) .
O12 C44 1.44(2) .
O13 C46 1.344(16) .
O13 C45 1.432(15) .
O14 C51 1.302(14) .
O15 C56 1.45(2) .
O15 C57 1.461(18) .
O16 C55 1.43(2) .
O16 C54 1.436(18) .
O17 C65 1.334(13) .
O18 C64 1.380(14) .
O18 C66 1.440(15) .
O19 H19B 0.9800 .
O20 H20A 0.9800 .
O21 H21A 0.9800 .
O28 C68 1.273(15) .
O29 C68 1.258(15) .
O30 C70 1.252(14) .
O31 C70 1.223(14) .
O32 C74 1.299(13) .
O33 C74 1.219(13) .
O34 C72 1.256(14) .
O35 C72 1.253(14) .
O36 C76 1.297(13) .
O37 C76 1.239(12) .
O38 C80 1.244(13) .
O39 C80 1.296(13) .
O40 C78 1.253(14) .
O41 C78 1.291(14) .
C1 H1A 0.9600 .
C1 H1B 0.9600 .
C1 H1C 0.9600 .
C2 C3 1.400(16) .
C2 C7 1.463(15) .
C3 C4 1.362(18) .
C3 H3A 0.9300 .
C4 C5 1.344(17) .
C4 H4A 0.9300 .
C5 C6 1.402(16) .
C5 H5A 0.9300 .
C6 C7 1.408(16) .
C6 C8 1.445(17) .
C8 H8A 0.9300 .
C9 C10 1.491(16) .
C9 H9A 0.9700 .
C9 H9B 0.9700 .
C10 H10A 0.9700 .
C10 H10B 0.9700 .
C11 C12 1.450(18) .
C11 H11A 0.9700 .
C11 H11B 0.9700 .
C12 H12A 0.9700 .
C12 H12B 0.9700 .
C13 C14 1.509(16) .
C13 H13A 0.9700 .
C13 H13B 0.9700 .
C14 H14A 0.9700 .
C14 H14B 0.9700 .
C15 C16 1.451(16) .
C15 H15A 0.9300 .
C16 C17 1.419(16) .
C16 C21 1.440(15) .
C17 C18 1.347(16) .
C17 H17A 0.9300 .
C18 C19 1.393(16) .
C18 H18A 0.9300 .
C19 C20 1.364(15) .
C19 H19A 0.9300 .
C20 C21 1.437(15) .
C22 H22A 0.9600 .
C22 H22B 0.9600 .
C22 H22C 0.9600 .
C23 H23A 0.9600 .
C23 H23B 0.9600 .
C23 H23C 0.9600 .
C24 C25 1.372(15) .
C24 C29 1.413(15) .
C25 C26 1.401(16) .
C25 H25A 0.9300 .
C26 C27 1.376(17) .
C26 H26A 0.9300 .
C27 C28 1.407(16) .
C27 H27A 0.9300 .
C28 C29 1.409(15) .
C28 C30 1.487(16) .
C30 H30A 0.9300 .
C31 C32 1.520(18) .
C31 H31A 0.9700 .
C31 H31B 0.9700 .
C32 H32A 0.9700 .
C32 H32B 0.9700 .
C33 C34 1.47(2) .
C33 H33A 0.9700 .
C33 H33B 0.9700 .
C34 H34A 0.9700 .
C34 H34B 0.9700 .
C35 C36 1.523(17) .
C35 H35A 0.9700 .
C35 H35B 0.9700 .
C36 H36A 0.9700 .
C36 H36B 0.9700 .
C37 C38 1.438(18) .
C37 H37A 0.9300 .
C38 C39 1.424(18) .
C38 C43 1.445(17) .
C39 C40 1.34(2) .
C39 H39A 0.9300 .
C40 C41 1.38(2) .
C40 H40A 0.9300 .
C41 C42 1.347(19) .
C41 H41A 0.9300 .
C42 C43 1.450(18) .
C44 H44A 0.9600 .
C44 H44B 0.9600 .
C44 H44C 0.9600 .
C45 H45A 0.9600 .
C45 H45B 0.9600 .
C45 H45C 0.9600 .
C46 C47 1.398(19) .
C46 C51 1.480(19) .
C47 C48 1.38(2) .
C47 H47A 0.9300 .
C48 C49 1.32(2) .
C48 H48A 0.9300 .
C49 C50 1.449(19) .
C49 H49A 0.9300 .
C50 C52 1.39(2) .
C50 C51 1.436(19) .
C52 H52A 0.9300 .
C53 C54 1.50(2) .
C53 H53A 0.9700 .
C53 H53B 0.9700 .
C54 H54A 0.9700 .
C54 H54B 0.9700 .
C55 C56 1.47(3) .
C55 H55A 0.9700 .
C55 H55B 0.9700 .
C56 H56B 0.9700 .
C56 H56A 0.9700 .
C57 C58 1.45(2) .
C57 H57A 0.9700 .
C57 H57B 0.9700 .
C58 H58A 0.9700 .
C58 H58B 0.9700 .
C59 C60 1.450(18) .
C59 H59A 0.9300 .
C60 C61 1.415(18) .
C60 C65 1.419(17) .
C61 C62 1.395(19) .
C61 H61A 0.9300 .
C62 C63 1.367(18) .
C62 H62A 0.9300 .
C63 C64 1.374(17) .
C63 H63A 0.9300 .
C64 C65 1.401(17) .
C66 H66A 0.9600 .
C66 H66B 0.9600 .
C66 H66C 0.9600 .
C67 C68 1.513(18) .
C67 H67A 0.9600 .
C67 H67B 0.9600 .
C67 H67C 0.9600 .
C69 C70 1.519(17) .
C69 H69A 0.9600 .
C69 H69B 0.9600 .
C69 H69C 0.9600 .
C71 C72 1.510(16) .
C71 H71A 0.9600 .
C71 H71B 0.9600 .
C71 H71C 0.9600 .
C73 C74 1.507(16) .
C73 H73A 0.9600 .
C73 H73B 0.9600 .
C73 H73C 0.9600 .
C75 C76 1.528(15) .
C75 H75A 0.9600 .
C75 H75B 0.9600 .
C75 H75C 0.9600 .
C77 C78 1.506(17) .
C77 H77A 0.9600 .
C77 H77B 0.9600 .
C77 H77C 0.9600 .
C79 C80 1.497(16) .
C79 H79A 0.9600 .
C79 H79B 0.9600 .
C79 H79C 0.9600 .
O42 C83 1.447(19) .
O42 C82 1.451(19) .
C81 C82 1.50(2) .
C81 H81A 0.9600 .
C81 H81B 0.9600 .
C81 H81C 0.9600 .
C82 H82A 0.9700 .
C82 H82B 0.9700 .
C83 C84 1.54(3) .
C83 H83A 0.9700 .
C83 H83B 0.9700 .
C84 H84A 0.9600 .
C84 H84B 0.9600 .
C84 H84C 0.9600 .
O43 C85 1.450(5) .
O43 H43C 0.8200 .
C85 H85A 0.9600 .
C85 H85B 0.9600 .
C85 H85C 0.9600 .
O44 C86 1.451(5) .
O44 H44D 0.8200 .
C86 H86A 0.9600 .
C86 H86B 0.9600 .
C86 H86C 0.9600 .
O45 C87 1.454(5) .
O45 H45D 0.8200 .
C87 H87A 0.9600 .
C87 H87B 0.9600 .
C87 H87C 0.9600 .
O47 O49 1.76(5) .
O48 O49 1.78(5) .
O50 O50 1.40(8) 3_575
